data_9015251
loop_
_publ_author_name
'Kampf, A. R.'
'Mills, S. J.'
'Pinch, W. W.'

_publ_section_title
;
 Plumboselite, Pb3O2(SeO3), a new oxidation-zone mineral from Tsumeb, Namibia
;
_journal_name_full 'Mineralogy and Petrology'
_journal_page_first 75
_journal_page_last 80
_journal_paper_doi 10.1007/s00710-010-0137-3
_journal_volume 101
_journal_year 2011
_chemical_compound_source 'Tsumeb, Namibia'
_chemical_formula_sum 'O5 Pb3 Se'
_chemical_name_mineral Plumboselite
_space_group_IT_number 36
_symmetry_space_group_name_Hall 'C 2c -2'
_symmetry_space_group_name_H-M 'C m c 21'
_cell_angle_alpha 90
_cell_angle_beta 90
_cell_angle_gamma 90
_cell_length_a 10.5384
_cell_length_b 10.7452
_cell_length_c 5.7577
_cell_formula_units_Z 4
_cell_volume 651.986
_database_code_amcsd 0018379
_exptl_crystal_density_diffrn 7.952
_cod_original_formula_sum 'Pb3 Se O5'
_cod_database_code 9015251

loop_
_space_group_symop_operation_xyz
x,y,z
1/2+x,1/2+y,z
x,-y,1/2+z
1/2+x,1/2-y,1/2+z
-x,y,z
1/2-x,1/2+y,z
-x,-y,1/2+z
1/2-x,1/2-y,1/2+z

loop_
_atom_site_aniso_label
_atom_site_aniso_U_11
_atom_site_aniso_U_22
_atom_site_aniso_U_33
_atom_site_aniso_U_12
_atom_site_aniso_U_13
_atom_site_aniso_U_23
Pb1 0.01970 0.01620 0.02500 0.00000 0.00000 -0.00700
Pb2 0.02000 0.02070 0.01900 -0.00530 0.00600 0.00200

loop_
_atom_site_label
_atom_site_fract_x
_atom_site_fract_y
_atom_site_fract_z
_atom_site_U_iso_or_equiv
Pb1 0.00000 0.88160 0.81400 0.02040
Pb2 0.24794 0.11233 0.81250 0.01990
Se 0.50000 0.86980 0.86520 0.02400
O1 0.13800 1.00000 0.04800 0.02900
O2 0.50000 0.72300 0.76500 0.01500
O3 0.62400 0.93000 0.71700 0.02800

loop_
_cod_related_entry_id
_cod_related_entry_database
_cod_related_entry_code
1 AMCSD 0018379
